data_2017134
loop_
_publ_author_name
'Gotoh, Kazuma'
'Nagoshi, Hirokazu'
'Ishida, Hiroyuki'

_publ_section_title
;
 Hydrogen-bonded structures of the isomeric 2-, 3- and
 4-carbamoylpyridinium hydrogen chloranilates
;
_journal_coeditor_code GD3286
_journal_issue 6
_journal_name_full 'Acta Crystallographica Section C'
_journal_page_first o273
_journal_page_last o277
_journal_paper_doi 10.1107/S010827010901525X
_journal_volume 65
_journal_year 2009
_chemical_formula_iupac 'C6 H7 N2 O + , C6 H Cl2 O4 -'
_chemical_formula_moiety 'C6 H7 N2 O + , C6 H Cl2 O4 -'
_chemical_formula_sum 'C12 H8 Cl2 N2 O5'
_chemical_formula_weight 331.11
_chemical_name_common
;
4-carbamoylpyridinium hydrogen chloranilate
;
_chemical_name_systematic
;
4-carbamoylpyridinium 2,5-dichloro-4-hydroxy-3,6-dioxocyclohexa-1,4-dienolate
;
_space_group_IT_number 9
_symmetry_cell_setting monoclinic
_symmetry_space_group_name_Hall 'C -2yc'
_symmetry_space_group_name_H-M 'C 1 c 1'
_atom_sites_solution_hydrogens geom
_atom_sites_solution_primary direct
_atom_sites_solution_secondary difmap
_cell_angle_alpha 90.0000
_cell_angle_beta 92.0130(11)
_cell_angle_gamma 90.0000
_cell_formula_units_Z 4
_cell_length_a 12.9482(4)
_cell_length_b 13.4993(5)
_cell_length_c 7.0726(3)
_cell_measurement_reflns_used 5726
_cell_measurement_temperature 100.0(10)
_cell_measurement_theta_max 30.0
_cell_measurement_theta_min 3.0
_cell_volume 1235.47(8)
_computing_cell_refinement 'PROCESS-AUTO (Rigaku/MSC, 2004)'
_computing_data_collection 'PROCESS-AUTO (Rigaku/MSC, 2004)'
_computing_data_reduction 'CrystalStructure (Rigaku/MSC, 2004)'
_computing_molecular_graphics 'ORTEP-3 (Farrugia, 1997)'
_computing_publication_material 'CrystalStructure (Rigaku/MSC, 2004) and PLATON (Spek, 2009)'
_computing_structure_refinement 'SHELXL97 (Sheldrick, 2008)'
_computing_structure_solution 'SHELXS97 (Sheldrick, 2008)'
_diffrn_detector_area_resol_mean 10.00
_diffrn_measured_fraction_theta_full 0.995
_diffrn_measured_fraction_theta_max 0.985
_diffrn_measurement_device_type 'Rigaku R-AXIS RAPID II'
_diffrn_measurement_method \w
_diffrn_radiation_type 'Mo K\a'
_diffrn_radiation_wavelength 0.71075
_diffrn_reflns_av_R_equivalents 0.0155
_diffrn_reflns_av_sigmaI/netI 0.0238
_diffrn_reflns_limit_h_max 17
_diffrn_reflns_limit_h_min -18
_diffrn_reflns_limit_k_max 18
_diffrn_reflns_limit_k_min -18
_diffrn_reflns_limit_l_max 9
_diffrn_reflns_limit_l_min -9
_diffrn_reflns_number 5840
_diffrn_reflns_theta_full 25.00
_diffrn_reflns_theta_max 29.99
_diffrn_reflns_theta_min 3.02
_exptl_absorpt_coefficient_mu 0.550
_exptl_absorpt_correction_T_max 0.936
_exptl_absorpt_correction_T_min 0.767
_exptl_absorpt_correction_type multi-scan
_exptl_absorpt_process_details '(ABSCOR; Higashi, 1995)'
_exptl_crystal_colour brown
_exptl_crystal_density_diffrn 1.780
_exptl_crystal_density_method 'not measured'
_exptl_crystal_description platelet
_exptl_crystal_F_000 672.00
_exptl_crystal_size_max 0.30
_exptl_crystal_size_mid 0.15
_exptl_crystal_size_min 0.12
_refine_diff_density_max 0.319
_refine_diff_density_min -0.232
_refine_ls_abs_structure_details 'Flack (1983), with 1411 Friedel pairs'
_refine_ls_abs_structure_Flack 0.00(3)
_refine_ls_extinction_method none
_refine_ls_goodness_of_fit_ref 1.084
_refine_ls_hydrogen_treatment mixed
_refine_ls_matrix_type full
_refine_ls_number_parameters 206
_refine_ls_number_reflns 3185
_refine_ls_number_restraints 2
_refine_ls_restrained_S_all 1.083
_refine_ls_R_factor_all 0.0255
_refine_ls_R_factor_gt 0.0215
_refine_ls_shift/su_max 0.001
_refine_ls_shift/su_mean 0.000
_refine_ls_structure_factor_coef Fsqd
_refine_ls_weighting_details 'calc w = 1/[\s^2^(Fo^2^)+(0.0391P)^2^+0.1632P] where P=(Fo^2^+2Fc^2^)/3'
_refine_ls_weighting_scheme calc
_refine_ls_wR_factor_gt 0.0559
_refine_ls_wR_factor_ref 0.0608
_reflns_number_gt 3029
_reflns_number_total 3185
_reflns_threshold_expression I>2\s(I)
_cod_data_source_file gd3286.cif
_cod_data_source_block III
_cod_original_formula_sum 'C12 H8 Cl2 N2 O5 '
_cod_database_code 2017134
_cod_database_fobs_code 2017134

loop_
_symmetry_equiv_pos_site_id
_symmetry_equiv_pos_as_xyz
1 +x,+y,+z
2 +x,-y,1/2+z
3 1/2+x,1/2+y,+z
4 1/2+x,1/2-y,1/2+z

loop_
_atom_site_type_symbol
_atom_site_label
_atom_site_fract_x
_atom_site_fract_y
_atom_site_fract_z
_atom_site_U_iso_or_equiv
_atom_site_adp_type
_atom_site_calc_flag
_atom_site_refinement_flags
_atom_site_occupancy
_atom_site_disorder_assembly
_atom_site_disorder_group
Cl Cl1 0.82353(3) 0.49898(2) 0.62098(4) 0.01496(8) Uani d . 1 . .
Cl Cl2 0.52574(3) 0.12870(2) 0.67726(4) 0.01469(8) Uani d . 1 . .
O O1 0.60208(10) 0.48768(9) 0.50689(19) 0.0168(2) Uani d . 1 . .
O O2 0.87005(8) 0.30674(8) 0.80235(16) 0.0135(2) Uani d . 1 . .
O O3 0.74709(8) 0.14775(9) 0.80503(15) 0.0135(2) Uani d . 1 . .
O O4 0.47454(9) 0.33097(8) 0.50806(15) 0.0144(2) Uani d . 1 . .
O O5 0.42357(9) 0.68220(9) 0.45444(16) 0.0169(2) Uani d . 1 . .
N N1 0.08597(10) 0.72797(10) 0.13127(18) 0.0137(2) Uani d . 1 . .
N N2 0.38330(11) 0.52215(10) 0.3900(2) 0.0156(2) Uani d . 1 . .
C C1 0.63604(11) 0.40974(11) 0.5729(2) 0.0109(3) Uani d . 1 . .
C C2 0.74192(11) 0.39932(11) 0.6435(2) 0.0111(3) Uani d . 1 . .
C C3 0.77542(11) 0.31451(11) 0.72668(19) 0.0103(3) Uani d . 1 . .
C C4 0.70662(11) 0.22381(11) 0.73503(19) 0.0109(3) Uani d . 1 . .
C C5 0.60406(11) 0.23260(11) 0.6640(2) 0.0114(3) Uani d . 1 . .
C C6 0.56272(11) 0.31904(11) 0.5798(2) 0.0110(3) Uani d . 1 . .
C C7 0.16801(12) 0.78916(11) 0.1567(2) 0.0137(3) Uani d . 1 . .
H H7 0.1630 0.8568 0.1202 0.016 Uiso calc R 1 . .
C C8 0.25895(12) 0.75244(11) 0.2362(2) 0.0127(3) Uani d . 1 . .
H H8 0.3172 0.7946 0.2552 0.015 Uiso calc R 1 . .
C C9 0.26472(11) 0.65279(11) 0.28849(19) 0.0103(3) Uani d . 1 . .
C C10 0.17939(12) 0.59147(11) 0.2575(2) 0.0132(3) Uani d . 1 . .
H H10 0.1827 0.5232 0.2902 0.016 Uiso calc R 1 . .
C C11 0.08945(13) 0.63181(11) 0.1781(2) 0.0156(3) Uani d . 1 . .
H H11 0.0302 0.5912 0.1569 0.019 Uiso calc R 1 . .
C C12 0.36499(11) 0.61842(11) 0.3846(2) 0.0114(3) Uani d . 1 . .
H H1 0.030(2) 0.7538(18) 0.066(3) 0.026(6) Uiso d . 1 . .
H H2 0.881(2) 0.247(2) 0.851(4) 0.036(7) Uiso d . 1 . .
H H2A 0.445(2) 0.497(2) 0.444(4) 0.031(7) Uiso d . 1 . .
H H2B 0.343(2) 0.482(2) 0.343(4) 0.037(7) Uiso d . 1 . .

loop_
_atom_site_aniso_label
_atom_site_aniso_U_11
_atom_site_aniso_U_22
_atom_site_aniso_U_33
_atom_site_aniso_U_12
_atom_site_aniso_U_13
_atom_site_aniso_U_23
Cl1 0.01137(15) 0.01028(15) 0.02300(17) -0.00293(11) -0.00284(12) 0.00281(12)
Cl2 0.01059(15) 0.00918(14) 0.02406(17) -0.00280(12) -0.00274(12) 0.00177(13)
O1 0.0139(5) 0.0105(5) 0.0255(6) -0.0001(4) -0.0053(4) 0.0036(4)
O2 0.0087(5) 0.0119(5) 0.0197(5) 0.0006(4) -0.0038(4) 0.0027(4)
O3 0.0123(5) 0.0088(5) 0.0194(5) 0.0002(4) -0.0014(4) 0.0018(4)
O4 0.0101(5) 0.0123(5) 0.0204(5) 0.0001(4) -0.0060(4) -0.0001(4)
O5 0.0145(5) 0.0135(5) 0.0223(5) -0.0028(4) -0.0058(4) -0.0014(4)
N1 0.0102(6) 0.0150(6) 0.0158(5) 0.0036(4) -0.0022(5) 0.0008(5)
N2 0.0112(6) 0.0112(6) 0.0238(6) 0.0014(5) -0.0064(5) -0.0006(5)
C1 0.0101(6) 0.0104(6) 0.0121(6) 0.0006(5) -0.0010(5) -0.0002(5)
C2 0.0096(6) 0.0088(6) 0.0148(6) -0.0027(5) -0.0021(5) 0.0004(5)
C3 0.0083(6) 0.0110(6) 0.0114(6) -0.0001(5) -0.0009(5) -0.0016(5)
C4 0.0112(6) 0.0095(6) 0.0120(6) 0.0011(5) -0.0008(5) -0.0011(5)
C5 0.0093(6) 0.0084(6) 0.0164(6) -0.0027(5) -0.0005(5) -0.0001(5)
C6 0.0095(6) 0.0103(7) 0.0131(6) -0.0001(5) 0.0007(5) -0.0011(5)
C7 0.0161(7) 0.0101(6) 0.0149(6) 0.0024(5) 0.0002(5) 0.0013(5)
C8 0.0133(6) 0.0105(6) 0.0144(6) -0.0004(5) -0.0005(5) 0.0000(5)
C9 0.0097(6) 0.0103(6) 0.0106(6) 0.0013(5) -0.0016(5) -0.0005(5)
C10 0.0110(6) 0.0116(7) 0.0168(6) -0.0002(5) -0.0020(5) 0.0013(5)
C11 0.0124(7) 0.0139(7) 0.0204(7) -0.0015(5) -0.0026(6) -0.0017(5)
C12 0.0085(6) 0.0135(7) 0.0120(6) -0.0007(5) -0.0011(5) 0.0008(5)

loop_
_atom_type_symbol
_atom_type_description
_atom_type_scat_dispersion_real
_atom_type_scat_dispersion_imag
_atom_type_scat_source
C C 0.0033 0.0016 'International Tables Vol C Tables 4.2.6.8 and 6.1.1.4'
H H 0.0000 0.0000 'International Tables Vol C Tables 4.2.6.8 and 6.1.1.4'
N N 0.0061 0.0033 'International Tables Vol C Tables 4.2.6.8 and 6.1.1.4'
Cl Cl 0.1484 0.1585 'International Tables Vol C Tables 4.2.6.8 and 6.1.1.4'
O O 0.0106 0.0060 'International Tables Vol C Tables 4.2.6.8 and 6.1.1.4'

loop_
_geom_angle_atom_site_label_1
_geom_angle_atom_site_label_2
_geom_angle_atom_site_label_3
_geom_angle_site_symmetry_1
_geom_angle_site_symmetry_3
_geom_angle
_geom_angle_publ_flag
C3 O2 H2 . . 111.2(17) ?
C11 N1 C7 . . 122.63(13) ?
C11 N1 H1 . . 120.8(15) ?
C7 N1 H1 . . 116.1(15) ?
C12 N2 H2A . . 120.9(16) ?
C12 N2 H2B . . 122(2) ?
H2A N2 H2B . . 117(3) ?
O1 C1 C6 . . 118.52(13) ?
C2 C1 C6 . . 119.02(13) ?
O1 C1 C2 . . 122.45(14) ?
Cl1 C2 C3 . . 120.90(11) ?
C1 C2 C3 . . 121.16(13) ?
Cl1 C2 C1 . . 117.94(11) ?
O2 C3 C2 . . 121.42(13) ?
O2 C3 C4 . . 117.19(12) ?
C2 C3 C4 . . 121.39(13) ?
O3 C4 C3 . . 116.16(12) ?
O3 C4 C5 . . 126.07(14) ?
C3 C4 C5 . . 117.77(13) ?
Cl2 C5 C6 . . 118.61(11) ?
C4 C5 C6 . . 124.11(13) ?
Cl2 C5 C4 . . 117.27(11) ?
O4 C6 C5 . . 127.60(14) ?
C1 C6 C5 . . 116.34(12) ?
O4 C6 C1 . . 116.05(13) ?
N1 C7 C8 . . 119.34(13) ?
N1 C7 H7 . . 120.3 ?
C8 C7 H7 . . 120.3 ?
C7 C8 C9 . . 119.43(14) ?
C7 C8 H8 . . 120.3 ?
C9 C8 H8 . . 120.3 ?
C10 C9 C8 . . 119.76(13) ?
C10 C9 C12 . . 123.42(13) ?
C8 C9 C12 . . 116.77(13) ?
C11 C10 C9 . . 118.75(14) ?
C11 C10 H10 . . 120.6 ?
C9 C10 H10 . . 120.6 ?
N1 C11 C10 . . 120.07(14) ?
N1 C11 H11 . . 120.0 ?
C10 C11 H11 . . 120.0 ?
O5 C12 N2 . . 124.42(14) ?
O5 C12 C9 . . 117.94(13) ?
N2 C12 C9 . . 117.63(13) ?

loop_
_geom_bond_atom_site_label_1
_geom_bond_atom_site_label_2
_geom_bond_site_symmetry_2
_geom_bond_distance
_geom_bond_publ_flag
Cl1 C2 . 1.7216(15) ?
Cl2 C5 . 1.7353(15) ?
O1 C1 . 1.2263(19) ?
O2 C3 . 1.3239(18) ?
O2 H2 . 0.89(3) ?
O3 C4 . 1.2473(19) ?
O4 C6 . 1.2435(18) ?
O5 C12 . 1.2388(18) ?
N1 C11 . 1.340(2) ?
N1 C7 . 1.353(2) ?
N1 H1 . 0.92(2) ?
N2 C12 . 1.321(2) ?
N2 H2A . 0.94(3) ?
N2 H2B . 0.82(3) ?
C1 C6 . 1.551(2) ?
C1 C2 . 1.449(2) ?
C2 C3 . 1.352(2) ?
C3 C4 . 1.517(2) ?
C4 C5 . 1.408(2) ?
C5 C6 . 1.407(2) ?
C7 C8 . 1.379(2) ?
C7 H7 . 0.9500 ?
C8 C9 . 1.396(2) ?
C8 H8 . 0.9500 ?
C9 C10 . 1.392(2) ?
C9 C12 . 1.5168(19) ?
C10 C11 . 1.386(2) ?
C10 H10 . 0.9500 ?
C11 H11 . 0.9500 ?

loop_
_geom_hbond_atom_site_label_D
_geom_hbond_atom_site_label_H
_geom_hbond_atom_site_label_A
_geom_hbond_site_symmetry_A
_geom_hbond_distance_DH
_geom_hbond_distance_HA
_geom_hbond_distance_DA
_geom_hbond_angle_DHA
_geom_hbond_publ_flag
N1 H1 O5 4_464 0.92(2) 1.79(2) 2.6966(18) 173(2) y
N2 H2A O1 . 0.94(3) 2.07(3) 2.9598(19) 158(2) y
N2 H2A O4 . 0.94(3) 2.32(3) 2.9469(18) 124(2) y
N2 H2B O3 4_454 0.82(3) 2.16(3) 2.9424(18) 161(3) y
O2 H2 O3 . 0.89(3) 2.21(3) 2.6728(16) 112(2) y
O2 H2 O4 4_555 0.89(3) 1.93(3) 2.6953(15) 144(2) y
C7 H7 O1 4_464 0.95 2.37 3.2959(19) 164 y
C10 H10 O3 4_454 0.95 2.45 3.3599(19) 159 y

loop_
_geom_torsion_atom_site_label_1
_geom_torsion_atom_site_label_2
_geom_torsion_atom_site_label_3
_geom_torsion_atom_site_label_4
_geom_torsion_site_symmetry_1
_geom_torsion_site_symmetry_2
_geom_torsion_site_symmetry_3
_geom_torsion_site_symmetry_4
_geom_torsion
_geom_torsion_publ_flag
O1 C1 C2 Cl1 . . . . -3.5(2) ?
O1 C1 C2 C3 . . . . 175.66(15) ?
C6 C1 C2 Cl1 . . . . 176.17(10) ?
C6 C1 C2 C3 . . . . -4.7(2) ?
O1 C1 C6 O4 . . . . 3.4(2) ?
O1 C1 C6 C5 . . . . -177.43(14) ?
C2 C1 C6 O4 . . . . -176.29(13) ?
C2 C1 C6 C5 . . . . 2.87(19) ?
Cl1 C2 C3 O2 . . . . 3.6(2) ?
Cl1 C2 C3 C4 . . . . -175.63(10) ?
C1 C2 C3 O2 . . . . -175.57(13) ?
C1 C2 C3 C4 . . . . 5.2(2) ?
O2 C3 C4 O3 . . . . -3.29(19) ?
O2 C3 C4 C5 . . . . 176.74(12) ?
C2 C3 C4 O3 . . . . 175.95(13) ?
C2 C3 C4 C5 . . . . -4.0(2) ?
O3 C4 C5 Cl2 . . . . 0.9(2) ?
O3 C4 C5 C6 . . . . -177.57(14) ?
C3 C4 C5 Cl2 . . . . -179.19(10) ?
C3 C4 C5 C6 . . . . 2.4(2) ?
Cl2 C5 C6 O4 . . . . -1.3(2) ?
Cl2 C5 C6 C1 . . . . 179.67(10) ?
C4 C5 C6 O4 . . . . 177.12(14) ?
C4 C5 C6 C1 . . . . -1.9(2) ?
C11 N1 C7 C8 . . . . -0.9(2) ?
N1 C7 C8 C9 . . . . 0.1(2) ?
C7 C8 C9 C10 . . . . 0.9(2) ?
C7 C8 C9 C12 . . . . -176.85(13) ?
C8 C9 C10 C11 . . . . -1.2(2) ?
C12 C9 C10 C11 . . . . 176.37(14) ?
C7 N1 C11 C10 . . . . 0.5(2) ?
C9 C10 C11 N1 . . . . 0.5(2) ?
C10 C9 C12 O5 . . . . -159.29(15) ?
C8 C9 C12 O5 . . . . 18.4(2) ?
C10 C9 C12 N2 . . . . 19.9(2) ?
C8 C9 C12 N2 . . . . -162.45(14) ?

loop_
_cod_related_entry_id
_cod_related_entry_database
_cod_related_entry_code
1 ChemSpider 30654158
